data_3000381
loop_
_publ_author_name
'Wilson, Catrina E.'
'Gibson, Amanda E.'
'Cuillier, Paul M.'
'Li, Cheng-Han'
'Crosby, Patrice H.N.'
'Trigg, Edward B.'
'Najmr, Stan'
'Murray, Christopher B.'
'Jinschek, Joerg R.'
'Doan-Nguyen, Vicky'

_publ_section_title
;
 Local structure elucidation of tungsten- substituted vanadium dioxide
 (V1-xWxO2)
;
_journal_name_full 'Scientific Reports'
_journal_page_first 14767
_journal_volume 12
_journal_year 2022
_chemical_formula_sum 'O2 Sc0.047 V0.953'
_chemical_formula_weight 82.66
_space_group_IT_number 14
_space_group_name_Hall '-P 2ybc'
_space_group_name_H-M_alt 'P 1 21/c 1'
_symmetry_cell_setting monoclinic
_symmetry_space_group_name_H-M 'P 1 21/c 1'
_cell_angle_alpha 90
_cell_angle_beta 122.5822
_cell_angle_gamma 90
_cell_formula_units_Z 4
_cell_length_a 5.755818
_cell_length_b 4.52814
_cell_length_c 5.384144
_cell_volume 118.243
_exptl_crystal_density_diffrn 4.6434
_pd_phase_name P21/c
_journal_article_reference https://doi.org/10.1038/s41598-022-18575-0
_cod_data_source_file Sc0p0475V0p9525O2_F_PC13_P21overc_01_15p992.cif
_cod_data_source_block P21/c
_cod_depositor_comments 'Releasing structure 3000381 into public domain as published material.'
_cod_original_sg_symbol_H-M 'P 21/c'
_cod_database_code 3000381

loop_
_space_group_symop_id
_space_group_symop_operation_xyz
1 x,y,z
2 -x,1/2+y,1/2-z
3 -x,-y,-z
4 x,1/2-y,1/2+z

loop_
_atom_site_label
_atom_site_type_symbol
_atom_site_fract_x
_atom_site_fract_y
_atom_site_fract_z
_atom_site_occupancy
_atom_site_adp_type
_atom_site_U_iso_or_equiv
_atom_site_symmetry_multiplicity
V1 V3+ 0.238005 0.977018 0.0255856 0.95 Uiso 0.00398574 4
O1 O2- 0.08809 0.22493 0.20024 1.000 Uiso 0.007 4
O2 O2- 0.41535 0.71013 0.31460 1.000 Uiso 0.00669852 4
Sc1 Sc3+ 0.23800 0.97702 0.02559 0.05 Uiso 0.004 4

loop_
_atom_type_symbol
_atom_type_number_in_cell
O2- 8
Sc3+ 0.187
V3+ 3.813
